data_7710766
loop_
_publ_author_name
'Barnard, Peter'
'Mather , Joel'
'Wyllie, Jessica Anne'
'Hamilton, Alex'
'Soares da Costa, Tatiana P.'

_publ_section_title
;
 Antibacterial silver and gold complexes of imidazole and 1,2,4-triazole
 derived N-heterocyclic carbenes
;
_journal_name_full 'Dalton Transactions'
_journal_paper_doi 10.1039/D2DT01657E
_journal_year 2022
_chemical_formula_moiety 'Ag1.5 I2, 0.5(C18 H18 Ag N6)'
_chemical_formula_sum 'C9 H9 Ag2 I2 N3'
_chemical_formula_weight 628.73
_space_group_crystal_system monoclinic
_space_group_IT_number 13
_space_group_name_Hall '-P 2yac'
_space_group_name_H-M_alt 'P 1 2/n 1'
_atom_sites_solution_hydrogens geom
_atom_sites_solution_primary dual
_audit_creation_date 2021-07-27
_audit_creation_method
;
Olex2 1.3
(compiled 2020.11.12 svn.r5f609507 for OlexSys, GUI svn.r6272)
;
_audit_update_record
;
2022-07-13 deposited with the CCDC.	2022-07-15 downloaded from the CCDC.
;
_cell_angle_alpha 90
_cell_angle_beta 120.190(2)
_cell_angle_gamma 90
_cell_formula_units_Z 8
_cell_length_a 12.9749(2)
_cell_length_b 7.37600(10)
_cell_length_c 32.9550(5)
_cell_measurement_reflns_used 12748
_cell_measurement_temperature 149.99(10)
_cell_measurement_theta_max 71.1190
_cell_measurement_theta_min 4.3470
_cell_volume 2726.10(9)
_computing_cell_refinement 'CrysAlisPro 1.171.40.53 (Rigaku OD, 2019)'
_computing_data_collection 'CrysAlisPro 1.171.40.53 (Rigaku OD, 2019)'
_computing_data_reduction 'CrysAlisPro 1.171.40.53 (Rigaku OD, 2019)'
_computing_molecular_graphics 'Olex2 1.3 (Dolomanov et al., 2009)'
_computing_publication_material 'Olex2 1.3 (Dolomanov et al., 2009)'
_computing_structure_refinement 'SHELXL 2014/7 (Sheldrick, 2015)'
_computing_structure_solution 'SHELXT 2014/5 (Sheldrick, 2014)'
_diffrn_ambient_temperature 149.99(10)
_diffrn_measured_fraction_theta_full 1.000
_diffrn_measured_fraction_theta_max 0.998
_diffrn_measurement_device_type 'Rigaku Oxford Diffraction SuperNova'
_diffrn_radiation_type CuK\a
_diffrn_radiation_wavelength 1.54184
_diffrn_reflns_av_R_equivalents 0.0609
_diffrn_reflns_av_unetI/netI 0.0336
_diffrn_reflns_Laue_measured_fraction_full 1.000
_diffrn_reflns_Laue_measured_fraction_max 0.998
_diffrn_reflns_limit_h_max 11
_diffrn_reflns_limit_h_min -15
_diffrn_reflns_limit_k_max 8
_diffrn_reflns_limit_k_min -9
_diffrn_reflns_limit_l_max 40
_diffrn_reflns_limit_l_min -38
_diffrn_reflns_number 27986
_diffrn_reflns_point_group_measured_fraction_full 1.000
_diffrn_reflns_point_group_measured_fraction_max 0.998
_diffrn_reflns_theta_full 67.684
_diffrn_reflns_theta_max 71.240
_diffrn_reflns_theta_min 3.433
_exptl_absorpt_coefficient_mu 58.438
_exptl_absorpt_correction_T_max 0.97504
_exptl_absorpt_correction_T_min 0.97504
_exptl_absorpt_correction_type multi-scan
_exptl_absorpt_process_details
;
CrysAlisPro 1.171.40.36a (Rigaku Oxford Diffraction, 2018)
Spherical absorption correction
 using equivalent radius and absorption coefficient.
Empirical absorption correction using spherical harmonics,
 implemented in SCALE3 ABSPACK scaling algorithm.
;
_exptl_crystal_colour 'clear colourless'
_exptl_crystal_colour_lustre clear
_exptl_crystal_colour_primary colourless
_exptl_crystal_density_diffrn 3.064
_exptl_crystal_description irregular
_exptl_crystal_F_000 2272
_exptl_crystal_size_max 0.03
_exptl_crystal_size_mid 0.02
_exptl_crystal_size_min 0.02
_refine_diff_density_max 2.250
_refine_diff_density_min -1.543
_refine_diff_density_rms 0.273
_refine_ls_extinction_coef 0.000127(10)
_refine_ls_extinction_expression Fc^*^=kFc[1+0.001xFc^2^\l^3^/sin(2\q)]^-1/4^
_refine_ls_extinction_method 'SHELXL-2014/7 (Sheldrick 2014'
_refine_ls_goodness_of_fit_ref 1.061
_refine_ls_hydrogen_treatment constr
_refine_ls_matrix_type full
_refine_ls_number_parameters 296
_refine_ls_number_reflns 5280
_refine_ls_number_restraints 0
_refine_ls_restrained_S_all 1.061
_refine_ls_R_factor_all 0.0404
_refine_ls_R_factor_gt 0.0364
_refine_ls_shift/su_max 0.001
_refine_ls_shift/su_mean 0.000
_refine_ls_structure_factor_coef Fsqd
_refine_ls_weighting_details 'w=1/[\s^2^(Fo^2^)+(0.0645P)^2^+3.6488P] where P=(Fo^2^+2Fc^2^)/3'
_refine_ls_weighting_scheme calc
_refine_ls_wR_factor_gt 0.1047
_refine_ls_wR_factor_ref 0.1081
_reflns_Friedel_coverage 0.000
_reflns_number_gt 4467
_reflns_number_total 5280
_reflns_threshold_expression 'I > 2\s(I)'
_cod_data_source_file d2dt01657e2.cif
_cod_data_source_block 3c
_cod_original_cell_volume 2726.10(8)
_cod_database_code 7710766
_shelx_shelxl_version_number 2014/7
_shelx_space_group_comment
;
The symmetry employed for this shelxl refinement is uniquely defined
by the following loop, which should always be used as a source of
symmetry information in preference to the above space-group names.
They are only intended as comments.
;
_shelx_estimated_absorpt_t_max 0.388
_shelx_estimated_absorpt_t_min 0.273
_olex2_refinement_description
;
1. Fixed Uiso
 At 1.2 times of:
  All C(H) groups
 At 1.5 times of:
  All C(H,H,H) groups
2.a Aromatic/amide H refined with riding coordinates:
 C14(H14), C2(H2), C15(H15), C11(H11), C6(H6), C8(H8), C13(H13), C5(H5),
 C16(H16), C4(H4), C17(H17), C7(H7)
2.b Idealised Me refined as rotating group:
 C18(H18A,H18B,H18C), C9(H9A,H9B,H9C)
;
_olex2_diffrn_ambient_temperature_device 'Oxford Cryosystems'
_olex2_exptl_crystal_mounting_method 'The crystal was mounted on a mylar loop in perfluoroether oil'
_olex2_submission_special_instructions 'No special instructions were received'

loop_
_space_group_symop_operation_xyz
'x, y, z'
'-x+1/2, y, -z+1/2'
'-x, -y, -z'
'x-1/2, -y, z-1/2'

loop_
_atom_site_label
_atom_site_type_symbol
_atom_site_fract_x
_atom_site_fract_y
_atom_site_fract_z
_atom_site_U_iso_or_equiv
_atom_site_adp_type
_atom_site_occupancy
_atom_site_site_symmetry_order
_atom_site_calc_flag
_atom_site_refinement_flags_posn
_atom_site_refinement_flags_adp
_atom_site_refinement_flags_occupancy
_atom_site_disorder_assembly
_atom_site_disorder_group
I4 I 0.34822(3) 0.49976(4) 0.32467(2) 0.01243(12) Uani 1 1 d . . . . .
I1 I -0.34509(3) 0.98206(4) 0.17514(2) 0.01266(12) Uani 1 1 d . . . . .
I3 I -0.06553(3) 0.48714(4) 0.26491(2) 0.01773(12) Uani 1 1 d . . . . .
I2 I 0.06360(3) 0.99848(4) 0.23527(2) 0.01801(12) Uani 1 1 d . . . . .
Ag1 Ag 1.0000 0.5000 0.5000 0.01571(15) Uani 1 2 d S . P . .
Ag4 Ag -0.2500 0.24501(6) 0.2500 0.01823(14) Uani 1 2 d S T P . .
Ag6 Ag 0.2500 0.76333(7) 0.2500 0.02145(15) Uani 1 2 d S T P . .
Ag2 Ag 0.5000 0.0000 0.5000 0.01493(14) Uani 1 2 d S . P . .
Ag3 Ag 0.12165(3) 0.37162(5) 0.25138(2) 0.02019(13) Uani 1 1 d . . . . .
Ag5 Ag -0.11736(3) 0.86088(5) 0.25011(2) 0.02164(13) Uani 1 1 d . . . . .
N5 N 0.7276(3) -0.1054(5) 0.59366(14) 0.0203(8) Uani 1 1 d . . . . .
N2 N 0.7723(4) 0.3775(6) 0.40873(14) 0.0222(9) Uani 1 1 d . . . . .
N6 N 0.8623(3) -0.1945(6) 0.57555(16) 0.0261(10) Uani 1 1 d . . . . .
C18 C 0.6756(5) -0.0511(8) 0.62246(18) 0.0284(11) Uani 1 1 d . . . . .
H18A H 0.6739 0.0815 0.6239 0.043 Uiso 1 1 calc R U . . .
H18B H 0.7241 -0.1001 0.6542 0.043 Uiso 1 1 calc R U . . .
H18C H 0.5942 -0.0986 0.6084 0.043 Uiso 1 1 calc R U . . .
C9 C 0.8221(6) 0.4290(8) 0.37871(18) 0.0323(13) Uani 1 1 d . . . . .
H9A H 0.8333 0.5607 0.3799 0.048 Uiso 1 1 calc R U . . .
H9B H 0.7670 0.3918 0.3463 0.048 Uiso 1 1 calc R U . . .
H9C H 0.8991 0.3687 0.3900 0.048 Uiso 1 1 calc R U . . .
C10 C 0.6721(4) -0.0933(6) 0.54637(16) 0.0157(9) Uani 1 1 d . . . . .
N4 N 0.7552(3) -0.1499(5) 0.53630(14) 0.0177(8) Uani 1 1 d . . . . .
N3 N 0.6403(3) 0.2902(6) 0.42852(16) 0.0273(10) Uani 1 1 d . . . . .
N1 N 0.7468(3) 0.3430(5) 0.46693(14) 0.0188(8) Uani 1 1 d . . . . .
C14 C 0.6236(4) -0.2017(7) 0.40825(18) 0.0212(10) Uani 1 1 d . . . . .
H14 H 0.5500 -0.2365 0.3817 0.025 Uiso 1 1 calc R U . . .
C1 C 0.8287(4) 0.3984(6) 0.45589(16) 0.0177(9) Uani 1 1 d . . . . .
C2 C 0.6605(4) 0.3115(7) 0.39406(18) 0.0282(12) Uani 1 1 d . . . . .
H2 H 0.6040 0.2845 0.3623 0.034 Uiso 1 1 calc R U . . .
C15 C 0.7176(4) -0.1453(7) 0.4022(2) 0.0246(11) Uani 1 1 d . . . . .
H15 H 0.7079 -0.1391 0.3717 0.029 Uiso 1 1 calc R U . . .
C11 C 0.8414(4) -0.1667(7) 0.60953(18) 0.0263(11) Uani 1 1 d . . . . .
H11 H 0.8982 -0.1866 0.6417 0.032 Uiso 1 1 calc R U . . .
C6 C 0.7856(4) 0.3724(7) 0.60077(19) 0.0224(10) Uani 1 1 d . . . . .
H6 H 0.7957 0.3842 0.6313 0.027 Uiso 1 1 calc R U . . .
C8 C 0.8675(4) 0.3028(6) 0.55140(17) 0.0190(9) Uani 1 1 d . . . . .
H8 H 0.9324 0.2635 0.5479 0.023 Uiso 1 1 calc R U . . .
C13 C 0.6364(4) -0.2074(6) 0.45238(17) 0.0177(9) Uani 1 1 d . . . . .
H13 H 0.5722 -0.2464 0.4563 0.021 Uiso 1 1 calc R U . . .
C5 C 0.6771(4) 0.4092(7) 0.5617(2) 0.0256(11) Uani 1 1 d . . . . .
H5 H 0.6115 0.4439 0.5652 0.031 Uiso 1 1 calc R U . . .
C16 C 0.8247(4) -0.0985(7) 0.4409(2) 0.0244(11) Uani 1 1 d . . . . .
H16 H 0.8895 -0.0625 0.4370 0.029 Uiso 1 1 calc R U . . .
C4 C 0.6630(4) 0.3958(6) 0.51718(19) 0.0216(10) Uani 1 1 d . . . . .
H4 H 0.5879 0.4209 0.4902 0.026 Uiso 1 1 calc R U . . .
C3 C 0.7589(4) 0.3458(6) 0.51218(17) 0.0171(9) Uani 1 1 d . . . . .
C17 C 0.8393(4) -0.1034(6) 0.48574(19) 0.0221(10) Uani 1 1 d . . . . .
H17 H 0.9135 -0.0715 0.5124 0.027 Uiso 1 1 calc R U . . .
C12 C 0.7438(4) -0.1557(6) 0.49090(17) 0.0159(9) Uani 1 1 d . . . . .
C7 C 0.8804(4) 0.3177(7) 0.59530(18) 0.0232(10) Uani 1 1 d . . . . .
H7 H 0.9551 0.2902 0.6222 0.028 Uiso 1 1 calc R U . . .

loop_
_atom_site_aniso_label
_atom_site_aniso_U_11
_atom_site_aniso_U_22
_atom_site_aniso_U_33
_atom_site_aniso_U_23
_atom_site_aniso_U_13
_atom_site_aniso_U_12
I4 0.00717(17) 0.01301(19) 0.01444(19) -0.00085(9) 0.00344(14) -0.00128(9)
I1 0.00762(17) 0.01300(18) 0.01460(19) -0.00144(10) 0.00354(14) -0.00137(9)
I3 0.00970(18) 0.00848(19) 0.0364(2) -0.00157(11) 0.01267(16) -0.00089(9)
I2 0.00985(18) 0.00866(19) 0.0372(2) -0.00171(11) 0.01307(16) -0.00086(9)
Ag1 0.0154(3) 0.0129(3) 0.0112(3) -0.00380(15) 0.0011(2) -0.00324(16)
Ag4 0.0188(2) 0.0104(3) 0.0236(3) 0.000 0.0093(2) 0.000
Ag6 0.0183(2) 0.0107(3) 0.0330(3) 0.000 0.0112(2) 0.000
Ag2 0.0117(3) 0.0129(3) 0.0121(3) 0.00363(15) 0.0000(2) 0.00455(16)
Ag3 0.01370(19) 0.0203(2) 0.0267(2) -0.00132(14) 0.01030(16) -0.00605(13)
Ag5 0.01652(19) 0.0194(2) 0.0311(2) 0.00223(14) 0.01351(17) 0.00557(13)
N5 0.0203(18) 0.0085(18) 0.019(2) 0.0039(16) -0.0001(16) -0.0010(15)
N2 0.0229(19) 0.015(2) 0.015(2) -0.0034(16) -0.0011(16) 0.0047(16)
N6 0.0106(17) 0.016(2) 0.028(2) 0.0021(18) -0.0083(17) 0.0014(16)
C18 0.041(3) 0.024(3) 0.013(2) 0.009(2) 0.008(2) -0.007(2)
C9 0.046(3) 0.029(3) 0.013(2) -0.009(2) 0.008(2) 0.012(3)
C10 0.0132(19) 0.007(2) 0.019(2) 0.0000(17) 0.0024(17) -0.0010(16)
N4 0.0094(16) 0.0105(19) 0.022(2) 0.0009(15) -0.0006(15) -0.0008(14)
N3 0.0113(18) 0.021(2) 0.025(2) -0.0041(19) -0.0091(17) -0.0002(16)
N1 0.0117(16) 0.0116(19) 0.022(2) -0.0015(15) -0.0003(15) 0.0007(14)
C14 0.017(2) 0.018(2) 0.024(3) -0.005(2) 0.0071(19) -0.0070(19)
C1 0.017(2) 0.009(2) 0.018(2) -0.0006(17) 0.0014(18) 0.0016(17)
C2 0.019(2) 0.021(3) 0.018(3) -0.007(2) -0.0105(19) 0.008(2)
C15 0.025(2) 0.014(2) 0.039(3) -0.004(2) 0.019(2) 0.0001(19)
C11 0.017(2) 0.019(3) 0.020(3) 0.007(2) -0.0075(19) -0.0042(19)
C6 0.025(2) 0.015(2) 0.031(3) 0.005(2) 0.017(2) 0.0055(19)
C8 0.0126(19) 0.012(2) 0.029(3) 0.0020(19) 0.0079(19) 0.0085(17)
C13 0.0109(19) 0.011(2) 0.027(3) -0.0024(19) 0.0062(18) -0.0057(17)
C5 0.015(2) 0.021(3) 0.044(3) 0.007(2) 0.017(2) 0.0008(19)
C16 0.018(2) 0.017(2) 0.046(3) -0.005(2) 0.021(2) 0.0010(19)
C4 0.0087(18) 0.010(2) 0.038(3) 0.009(2) 0.0062(19) 0.0020(17)
C3 0.015(2) 0.006(2) 0.025(2) 0.0017(17) 0.0059(18) 0.0005(16)
C17 0.0079(18) 0.011(2) 0.040(3) -0.009(2) 0.0069(19) -0.0010(17)
C12 0.0094(18) 0.007(2) 0.025(2) -0.0013(17) 0.0034(18) 0.0010(16)
C7 0.015(2) 0.021(3) 0.028(3) 0.006(2) 0.006(2) 0.0090(19)

loop_
_atom_type_symbol
_atom_type_description
_atom_type_scat_dispersion_real
_atom_type_scat_dispersion_imag
_atom_type_scat_source
C C 0.0181 0.0091 'International Tables Vol C Tables 4.2.6.8 and 6.1.1.4'
H H 0.0000 0.0000 'International Tables Vol C Tables 4.2.6.8 and 6.1.1.4'
Ag Ag 0.1306 4.2820 'International Tables Vol C Tables 4.2.6.8 and 6.1.1.4'
I I -0.3257 6.8362 'International Tables Vol C Tables 4.2.6.8 and 6.1.1.4'
N N 0.0311 0.0180 'International Tables Vol C Tables 4.2.6.8 and 6.1.1.4'

loop_
_geom_angle_atom_site_label_1
_geom_angle_atom_site_label_2
_geom_angle_atom_site_label_3
_geom_angle
_geom_angle_site_symmetry_1
_geom_angle_site_symmetry_3
_geom_angle_publ_flag
Ag6 I4 Ag3 70.969(11) . 2 ?
Ag3 I4 Ag6 71.182(12) . . ?
Ag3 I4 Ag3 71.918(13) . 2 ?
Ag4 I1 Ag5 70.174(11) 1_565 2_455 ?
Ag5 I1 Ag4 70.223(11) . 1_565 ?
Ag5 I1 Ag5 73.264(13) . 2_455 ?
Ag3 I3 Ag4 120.304(15) . . ?
Ag3 I3 Ag5 114.730(14) . . ?
Ag5 I3 Ag4 118.707(14) . . ?
Ag6 I2 Ag3 116.255(14) . 1_565 ?
Ag6 I2 Ag5 117.851(15) . . ?
Ag5 I2 Ag3 118.930(14) . 1_565 ?
C1 Ag1 C1 180.0 3_766 . ?
I1 Ag4 I1 95.423(18) 1_545 2_445 ?
I1 Ag4 Ag5 54.920(11) 2_445 1_545 ?
I1 Ag4 Ag5 54.920(11) 1_545 2_445 ?
I1 Ag4 Ag5 54.845(11) 1_545 1_545 ?
I1 Ag4 Ag5 54.845(11) 2_445 2_445 ?
I3 Ag4 I1 108.424(9) 2_455 1_545 ?
I3 Ag4 I1 122.337(9) 2_455 2_445 ?
I3 Ag4 I1 122.339(9) . 1_545 ?
I3 Ag4 I1 108.423(9) . 2_445 ?
I3 Ag4 I3 101.555(19) . 2_455 ?
I3 Ag4 Ag5 159.222(14) 2_455 1_545 ?
I3 Ag4 Ag5 159.222(14) . 2_445 ?
I3 Ag4 Ag5 98.409(9) . 1_545 ?
I3 Ag4 Ag5 98.408(9) 2_455 2_445 ?
Ag5 Ag4 Ag5 62.495(15) 2_445 1_545 ?
I4 Ag6 I4 95.154(18) 2 . ?
I4 Ag6 Ag3 54.222(11) . . ?
I4 Ag6 Ag3 54.222(11) 2 2 ?
I4 Ag6 Ag3 54.537(11) . 2 ?
I4 Ag6 Ag3 54.537(11) 2 . ?
I2 Ag6 I4 107.215(9) . 2 ?
I2 Ag6 I4 122.411(9) . . ?
I2 Ag6 I4 107.214(9) 2 . ?
I2 Ag6 I4 122.413(9) 2 2 ?
I2 Ag6 I2 103.860(19) . 2 ?
I2 Ag6 Ag3 98.289(9) 2 2 ?
I2 Ag6 Ag3 157.008(14) 2 . ?
I2 Ag6 Ag3 157.008(14) . 2 ?
I2 Ag6 Ag3 98.289(9) . . ?
Ag3 Ag6 Ag3 60.612(14) . 2 ?
C10 Ag2 C10 180.0 . 3_656 ?
I4 Ag3 I4 95.413(13) . 2 ?
I4 Ag3 Ag6 54.597(8) . . ?
I4 Ag3 Ag6 54.494(8) 2 . ?
I4 Ag3 Ag3 53.835(11) 2 2 ?
I4 Ag3 Ag3 54.247(11) . 2 ?
I3 Ag3 I4 122.939(16) . 2 ?
I3 Ag3 I4 111.577(15) . . ?
I3 Ag3 I2 98.901(13) . 1_545 ?
I3 Ag3 Ag6 102.466(13) . . ?
I3 Ag3 Ag3 161.096(11) . 2 ?
I2 Ag3 I4 107.159(15) 1_545 2 ?
I2 Ag3 I4 122.779(15) 1_545 . ?
I2 Ag3 Ag6 157.458(14) 1_545 . ?
I2 Ag3 Ag3 99.658(9) 1_545 2 ?
Ag6 Ag3 Ag3 59.694(7) . 2 ?
I1 Ag5 I1 95.479(13) . 2_455 ?
I1 Ag5 Ag4 54.906(9) 2_455 1_565 ?
I1 Ag5 Ag4 54.931(9) . 1_565 ?
I3 Ag5 I1 106.455(15) . 2_455 ?
I3 Ag5 I1 120.275(16) . . ?
I3 Ag5 Ag4 156.072(15) . 1_565 ?
I2 Ag5 I1 108.929(15) . . ?
I2 Ag5 I1 123.390(16) . 2_455 ?
I2 Ag5 I3 103.592(13) . . ?
I2 Ag5 Ag4 99.757(13) . 1_565 ?
C10 N5 C18 125.1(4) . . ?
C10 N5 C11 108.0(4) . . ?
C11 N5 C18 126.8(4) . . ?
C1 N2 C9 125.0(4) . . ?
C1 N2 C2 108.2(4) . . ?
C2 N2 C9 126.7(4) . . ?
C11 N6 N4 102.8(4) . . ?
N5 C18 H18A 109.5 . . ?
N5 C18 H18B 109.5 . . ?
N5 C18 H18C 109.5 . . ?
H18A C18 H18B 109.5 . . ?
H18A C18 H18C 109.5 . . ?
H18B C18 H18C 109.5 . . ?
N2 C9 H9A 109.5 . . ?
N2 C9 H9B 109.5 . . ?
N2 C9 H9C 109.5 . . ?
H9A C9 H9B 109.5 . . ?
H9A C9 H9C 109.5 . . ?
H9B C9 H9C 109.5 . . ?
N5 C10 Ag2 128.2(3) . . ?
N4 C10 Ag2 128.1(3) . . ?
N4 C10 N5 103.6(4) . . ?
N6 N4 C12 120.0(4) . . ?
C10 N4 N6 113.4(4) . . ?
C10 N4 C12 126.5(4) . . ?
C2 N3 N1 102.7(4) . . ?
N3 N1 C3 120.0(4) . . ?
C1 N1 N3 113.5(4) . . ?
C1 N1 C3 126.4(4) . . ?
C15 C14 H14 119.7 . . ?
C13 C14 H14 119.7 . . ?
C13 C14 C15 120.6(5) . . ?
N2 C1 Ag1 127.7(4) . . ?
N1 C1 Ag1 128.9(3) . . ?
N1 C1 N2 103.3(4) . . ?
N2 C2 H2 123.9 . . ?
N3 C2 N2 112.3(4) . . ?
N3 C2 H2 123.9 . . ?
C14 C15 H15 120.3 . . ?
C16 C15 C14 119.3(5) . . ?
C16 C15 H15 120.3 . . ?
N5 C11 H11 124.0 . . ?
N6 C11 N5 112.1(4) . . ?
N6 C11 H11 124.0 . . ?
C5 C6 H6 120.3 . . ?
C5 C6 C7 119.5(5) . . ?
C7 C6 H6 120.3 . . ?
C3 C8 H8 120.3 . . ?
C7 C8 H8 120.3 . . ?
C7 C8 C3 119.5(4) . . ?
C14 C13 H13 120.3 . . ?
C14 C13 C12 119.4(4) . . ?
C12 C13 H13 120.3 . . ?
C6 C5 H5 119.8 . . ?
C6 C5 C4 120.3(4) . . ?
C4 C5 H5 119.8 . . ?
C15 C16 H16 119.6 . . ?
C15 C16 C17 120.9(4) . . ?
C17 C16 H16 119.6 . . ?
C5 C4 H4 120.1 . . ?
C3 C4 C5 119.7(4) . . ?
C3 C4 H4 120.1 . . ?
C8 C3 N1 120.0(4) . . ?
C4 C3 N1 119.8(4) . . ?
C4 C3 C8 120.1(5) . . ?
C16 C17 H17 120.5 . . ?
C12 C17 C16 118.9(4) . . ?
C12 C17 H17 120.5 . . ?
C13 C12 N4 119.6(4) . . ?
C13 C12 C17 120.9(5) . . ?
C17 C12 N4 119.5(4) . . ?
C6 C7 H7 119.6 . . ?
C8 C7 C6 120.8(4) . . ?
C8 C7 H7 119.6 . . ?

loop_
_geom_bond_atom_site_label_1
_geom_bond_atom_site_label_2
_geom_bond_distance
_geom_bond_site_symmetry_2
_geom_bond_publ_flag
I4 Ag6 2.8818(4) . ?
I4 Ag3 2.8834(5) 2 ?
I4 Ag3 2.8684(4) . ?
I1 Ag4 2.8825(4) 1_565 ?
I1 Ag5 2.8831(5) 2_455 ?
I1 Ag5 2.8795(5) . ?
I3 Ag4 2.8243(4) . ?
I3 Ag3 2.8128(4) . ?
I3 Ag5 2.8213(5) . ?
I2 Ag6 2.8129(4) . ?
I2 Ag3 2.8323(5) 1_565 ?
I2 Ag5 2.8174(5) . ?
Ag1 C1 2.089(4) . ?
Ag1 C1 2.089(4) 3_766 ?
Ag4 I1 2.8825(4) 2_445 ?
Ag4 I1 2.8825(4) 1_545 ?
Ag4 I3 2.8243(4) 2_455 ?
Ag4 Ag5 3.3142(5) 1_545 ?
Ag4 Ag5 3.3142(5) 2_445 ?
Ag6 I4 2.8818(4) 2 ?
Ag6 I2 2.8129(4) 2 ?
Ag6 Ag3 3.3466(5) . ?
Ag6 Ag3 3.3466(5) 2 ?
Ag2 C10 2.089(4) . ?
Ag2 C10 2.089(4) 3_656 ?
Ag3 I4 2.8833(5) 2 ?
Ag3 I2 2.8323(5) 1_545 ?
Ag3 Ag3 3.3775(6) 2 ?
Ag5 I1 2.8829(5) 2_455 ?
Ag5 Ag4 3.3142(5) 1_565 ?
N5 C18 1.470(7) . ?
N5 C10 1.352(6) . ?
N5 C11 1.371(6) . ?
N2 C9 1.478(8) . ?
N2 C1 1.353(6) . ?
N2 C2 1.367(7) . ?
N6 N4 1.380(5) . ?
N6 C11 1.295(7) . ?
C18 H18A 0.9800 . ?
C18 H18B 0.9800 . ?
C18 H18C 0.9800 . ?
C9 H9A 0.9800 . ?
C9 H9B 0.9800 . ?
C9 H9C 0.9800 . ?
C10 N4 1.343(6) . ?
N4 C12 1.428(6) . ?
N3 N1 1.380(5) . ?
N3 C2 1.297(8) . ?
N1 C1 1.349(6) . ?
N1 C3 1.418(6) . ?
C14 H14 0.9500 . ?
C14 C15 1.395(7) . ?
C14 C13 1.379(7) . ?
C2 H2 0.9500 . ?
C15 H15 0.9500 . ?
C15 C16 1.376(7) . ?
C11 H11 0.9500 . ?
C6 H6 0.9500 . ?
C6 C5 1.374(7) . ?
C6 C7 1.390(7) . ?
C8 H8 0.9500 . ?
C8 C3 1.387(6) . ?
C8 C7 1.374(7) . ?
C13 H13 0.9500 . ?
C13 C12 1.385(6) . ?
C5 H5 0.9500 . ?
C5 C4 1.388(8) . ?
C16 H16 0.9500 . ?
C16 C17 1.391(8) . ?
C4 H4 0.9500 . ?
C4 C3 1.385(6) . ?
C17 H17 0.9500 . ?
C17 C12 1.388(6) . ?
C7 H7 0.9500 . ?

loop_
_geom_torsion_atom_site_label_1
_geom_torsion_atom_site_label_2
_geom_torsion_atom_site_label_3
_geom_torsion_atom_site_label_4
_geom_torsion
_geom_torsion_site_symmetry_1
_geom_torsion_site_symmetry_2
_geom_torsion_site_symmetry_3
_geom_torsion_site_symmetry_4
_geom_torsion_publ_flag
Ag2 C10 N4 N6 176.9(3) . . . . ?
Ag2 C10 N4 C12 1.1(7) . . . . ?
N5 C10 N4 N6 -1.1(5) . . . . ?
N5 C10 N4 C12 -177.0(4) . . . . ?
N6 N4 C12 C13 145.6(4) . . . . ?
N6 N4 C12 C17 -36.7(6) . . . . ?
C18 N5 C10 Ag2 -0.7(7) . . . . ?
C18 N5 C10 N4 177.3(4) . . . . ?
C18 N5 C11 N6 -176.6(5) . . . . ?
C9 N2 C1 Ag1 -1.8(7) . . . . ?
C9 N2 C1 N1 176.5(4) . . . . ?
C9 N2 C2 N3 -175.7(5) . . . . ?
C10 N5 C11 N6 0.1(6) . . . . ?
C10 N4 C12 C13 -38.8(7) . . . . ?
C10 N4 C12 C17 139.0(5) . . . . ?
N4 N6 C11 N5 -0.7(6) . . . . ?
N3 N1 C1 Ag1 177.5(3) . . . . ?
N3 N1 C1 N2 -0.8(5) . . . . ?
N3 N1 C3 C8 145.7(5) . . . . ?
N3 N1 C3 C4 -35.9(6) . . . . ?
N1 N3 C2 N2 -1.1(6) . . . . ?
C14 C15 C16 C17 -1.3(7) . . . . ?
C14 C13 C12 N4 175.9(4) . . . . ?
C14 C13 C12 C17 -1.9(7) . . . . ?
C1 N2 C2 N3 0.7(6) . . . . ?
C1 N1 C3 C8 -38.6(7) . . . . ?
C1 N1 C3 C4 139.9(5) . . . . ?
C2 N2 C1 Ag1 -178.2(3) . . . . ?
C2 N2 C1 N1 0.1(5) . . . . ?
C2 N3 N1 C1 1.1(5) . . . . ?
C2 N3 N1 C3 177.4(4) . . . . ?
C15 C14 C13 C12 0.3(7) . . . . ?
C15 C16 C17 C12 -0.2(7) . . . . ?
C11 N5 C10 Ag2 -177.4(3) . . . . ?
C11 N5 C10 N4 0.6(5) . . . . ?
C11 N6 N4 C10 1.2(5) . . . . ?
C11 N6 N4 C12 177.3(4) . . . . ?
C6 C5 C4 C3 -0.2(8) . . . . ?
C13 C14 C15 C16 1.3(8) . . . . ?
C5 C6 C7 C8 1.1(8) . . . . ?
C5 C4 C3 N1 -176.1(4) . . . . ?
C5 C4 C3 C8 2.3(7) . . . . ?
C16 C17 C12 N4 -175.9(4) . . . . ?
C16 C17 C12 C13 1.8(7) . . . . ?
C3 N1 C1 Ag1 1.5(7) . . . . ?
C3 N1 C1 N2 -176.8(4) . . . . ?
C3 C8 C7 C6 1.0(8) . . . . ?
C7 C6 C5 C4 -1.4(8) . . . . ?
C7 C8 C3 N1 175.7(5) . . . . ?
C7 C8 C3 C4 -2.7(7) . . . . ?
